data_7126280
loop_
_publ_author_name
'Vassaki, Maria'
'Papathanasiou, Konstantinos E.'
'Hadjicharalambous, Chrystalleni'
'Chandrinou, Daphne'
'Turhanen, Petri'
'Choquesillo-Lazarte, Duane'
'Demadis, Konstantinos D.'

_publ_section_title
;
 Self-sacrificial MOFs for ultra-long controlled release of bisphosphonate
 anti-osteoporotic drugs.
;
_journal_issue 38
_journal_name_full 'Chemical communications (Cambridge, England)'
_journal_page_first 5166
_journal_page_last 5169
_journal_paper_doi 10.1039/d0cc00439a
_journal_volume 56
_journal_year 2020
_chemical_formula_moiety 'C12 H32 Ca N2 O14 P4, 2(H2 O), 0.5(H2 O2)'
_chemical_formula_sum 'C12 H37 Ca N2 O17 P4'
_chemical_formula_weight 645.39
_space_group_crystal_system monoclinic
_space_group_IT_number 15
_space_group_name_Hall '-C 2yc'
_space_group_name_H-M_alt 'C 1 2/c 1'
_atom_sites_solution_hydrogens mixed
_audit_creation_date 2017-01-31
_audit_creation_method
;
Olex2 1.2
(compiled 2017.01.04 svn.r3372 for OlexSys, GUI svn.r5292)
;
_audit_update_record
;
2019-02-19 deposited with the CCDC.	2020-03-27 downloaded from the CCDC.
;
_cell_angle_alpha 90
_cell_angle_beta 130.591(2)
_cell_angle_gamma 90
_cell_formula_units_Z 4
_cell_length_a 31.0593(13)
_cell_length_b 5.1776(2)
_cell_length_c 21.8198(9)
_cell_measurement_reflns_used 5089
_cell_measurement_temperature 293(2)
_cell_measurement_theta_max 28.23
_cell_measurement_theta_min 2.46
_cell_volume 2664.6(2)
_computing_cell_refinement 'SAINT v8.37A (Bruker, 2015)'
_computing_data_collection 'Bruker Apex3, 2016'
_computing_data_reduction 'SAINT v8.37A (Bruker, 2015)'
_computing_molecular_graphics 'Olex2 (Dolomanov et al., 2009)'
_computing_publication_material 'Olex2 (Dolomanov et al., 2009)'
_computing_structure_refinement 'XL (Sheldrick, 2008)'
_computing_structure_solution 'XS (Sheldrick, 2008)'
_diffrn_ambient_temperature 293(2)
_diffrn_measured_fraction_theta_full 0.999
_diffrn_measured_fraction_theta_max 0.999
_diffrn_measurement_device_type 'Bruker D8 Venture'
_diffrn_measurement_method '\f and \w scans'
_diffrn_radiation_monochromator multilayer
_diffrn_radiation_type MoK\a
_diffrn_radiation_wavelength 0.71073
_diffrn_reflns_av_R_equivalents 0.0544
_diffrn_reflns_av_unetI/netI 0.0295
_diffrn_reflns_Laue_measured_fraction_full 0.999
_diffrn_reflns_Laue_measured_fraction_max 0.999
_diffrn_reflns_limit_h_max 36
_diffrn_reflns_limit_h_min -36
_diffrn_reflns_limit_k_max 6
_diffrn_reflns_limit_k_min -6
_diffrn_reflns_limit_l_max 25
_diffrn_reflns_limit_l_min -25
_diffrn_reflns_number 18760
_diffrn_reflns_point_group_measured_fraction_full 0.999
_diffrn_reflns_point_group_measured_fraction_max 0.999
_diffrn_reflns_theta_full 25.024
_diffrn_reflns_theta_max 25.024
_diffrn_reflns_theta_min 2.458
_diffrn_source 'high brilliance microfocus sealed tube'
_diffrn_standards_number 0
_exptl_absorpt_coefficient_mu 0.553
_exptl_absorpt_correction_T_max 0.7457
_exptl_absorpt_correction_T_min 0.6171
_exptl_absorpt_correction_type multi-scan
_exptl_absorpt_process_details
'SADABS-2014/5 (Bruker,2014/5) was used for absorption correction. wR2(int) was 0.0958 before and 0.0626 after correction. The Ratio of minimum to maximum transmission is 0.8275. The \l/2 correction factor is Not present.'
_exptl_crystal_colour colourless
_exptl_crystal_colour_primary colourless
_exptl_crystal_density_diffrn 1.609
_exptl_crystal_description prism
_exptl_crystal_F_000 1356
_exptl_crystal_size_max 0.12
_exptl_crystal_size_mid 0.1
_exptl_crystal_size_min 0.1
_refine_diff_density_max 0.420
_refine_diff_density_min -0.327
_refine_diff_density_rms 0.062
_refine_ls_extinction_method none
_refine_ls_goodness_of_fit_ref 1.090
_refine_ls_hydrogen_treatment constr
_refine_ls_matrix_type full
_refine_ls_number_parameters 176
_refine_ls_number_reflns 2349
_refine_ls_number_restraints 0
_refine_ls_restrained_S_all 1.090
_refine_ls_R_factor_all 0.0423
_refine_ls_R_factor_gt 0.0316
_refine_ls_shift/su_max 0.000
_refine_ls_shift/su_mean 0.000
_refine_ls_structure_factor_coef Fsqd
_refine_ls_weighting_details 'w=1/[\s^2^(Fo^2^)+(0.0369P)^2^+4.7572P] where P=(Fo^2^+2Fc^2^)/3'
_refine_ls_weighting_scheme calc
_refine_ls_wR_factor_gt 0.0795
_refine_ls_wR_factor_ref 0.0846
_reflns_Friedel_coverage 0.000
_reflns_number_gt 1956
_reflns_number_total 2349
_reflns_threshold_expression 'I > 2\s(I)'
_cod_data_source_file d0cc00439a2.cif
_cod_data_source_block cap6_7_a
_cod_depositor_comments 'Adding full bibliography for 7126280--7126282.cif.'
_cod_database_code 7126280
_shelx_shelxl_version_number 2014/7
_shelx_space_group_comment
;
The symmetry employed for this shelxl refinement is uniquely defined
by the following loop, which should always be used as a source of
symmetry information in preference to the above space-group names.
They are only intended as comments.
;
_shelx_estimated_absorpt_t_max 0.947
_shelx_estimated_absorpt_t_min 0.937
_olex2_refinement_description
;
1. Fixed Uiso
 At 1.2 times of:
  All C(H,H) groups, All N(H,H,H) groups
 At 1.5 times of:
  All O(H) groups, All O(H,H) groups
2. Uiso/Uaniso restraints and constraints
Uanis(O9A) = Uanis(O9B)
3. Others
 Sof(O9B)=0.5*(1-FVAR(2))
 Sof(H9BA)=Sof(H9BB)=0.25*(1-FVAR(2))
 Sof(O9A)=Sof(H9A)=0.5*FVAR(2)
4.a Riding coordinates:
 O9A(H9A), O9B(H9BA,H9BB)
4.b Free rotating group:
 O8(H8A,H8B)
4.c Secondary CH2 refined with riding coordinates:
 C2(H2A,H2B), C3(H3A,H3B), C5(H5A,H5B), C6(H6A,H6B), C4(H4A,H4B)
4.d Idealised Me refined as rotating group:
 N1(H1A,H1B,H1C)
4.e Idealised tetrahedral OH refined as rotating group:
 O7(H7), O5(H5), O2(H2)
;
_olex2_submission_special_instructions 'No special instructions were received'

loop_
_space_group_symop_operation_xyz
'x, y, z'
'-x, y, -z+1/2'
'x+1/2, y+1/2, z'
'-x+1/2, y+1/2, -z+1/2'
'-x, -y, -z'
'x, -y, z-1/2'
'-x+1/2, -y+1/2, -z'
'x+1/2, -y+1/2, z-1/2'

loop_
_atom_site_label
_atom_site_type_symbol
_atom_site_fract_x
_atom_site_fract_y
_atom_site_fract_z
_atom_site_U_iso_or_equiv
_atom_site_adp_type
_atom_site_occupancy
_atom_site_site_symmetry_order
_atom_site_calc_flag
_atom_site_refinement_flags_posn
_atom_site_refinement_flags_adp
_atom_site_refinement_flags_occupancy
_atom_site_disorder_assembly
_atom_site_disorder_group
Ca1 Ca 0.5000 0.0000 0.5000 0.01706(17) Uani 1 2 d S T P . .
P2 P 0.48716(2) 0.47331(11) 0.60048(3) 0.01619(16) Uani 1 1 d . . . . .
P1 P 0.37474(3) 0.27772(12) 0.44733(4) 0.01866(16) Uani 1 1 d . . . . .
O7 O 0.43133(7) 0.0737(3) 0.59546(10) 0.0218(4) Uani 1 1 d . . . . .
H7 H 0.4448 -0.0209 0.5815 0.033 Uiso 1 1 calc GR . . . .
O6 O 0.47599(7) 0.7271(3) 0.55959(10) 0.0245(4) Uani 1 1 d . . . . .
O4 O 0.52221(7) 0.2815(3) 0.59831(10) 0.0220(4) Uani 1 1 d . . . . .
O3 O 0.34347(7) 0.5261(3) 0.40632(10) 0.0269(4) Uani 1 1 d . . . . .
O1 O 0.41034(7) 0.1754(3) 0.42911(10) 0.0255(4) Uani 1 1 d . . . . .
O5 O 0.51874(8) 0.5116(3) 0.69293(10) 0.0289(4) Uani 1 1 d . . . . .
H5 H 0.5120 0.6565 0.7000 0.043 Uiso 1 1 calc GR . . . .
O2 O 0.32872(7) 0.0669(4) 0.42263(11) 0.0285(4) Uani 1 1 d . . . . .
H2 H 0.3407 -0.0772 0.4250 0.043 Uiso 1 1 calc GR . . . .
O8 O 0.23416(9) 0.5198(5) 0.26888(14) 0.0502(6) Uani 1 1 d . . . . .
H8A H 0.2636 0.5183 0.3185 0.075 Uiso 1 1 d G . . . .
H8B H 0.2363 0.6437 0.2454 0.075 Uiso 1 1 d G . . . .
N1 N 0.36035(9) 0.3033(5) 0.79947(13) 0.0340(6) Uani 1 1 d . . . . .
H1A H 0.3425 0.1520 0.7847 0.041 Uiso 1 1 calc GR . . . .
H1B H 0.3564 0.3851 0.8314 0.041 Uiso 1 1 calc GR . . . .
H1C H 0.3970 0.2773 0.8260 0.041 Uiso 1 1 calc GR . . . .
C1 C 0.41859(9) 0.3216(4) 0.55738(13) 0.0157(5) Uani 1 1 d . . . . .
C2 C 0.38876(10) 0.4761(5) 0.57998(15) 0.0210(5) Uani 1 1 d . . . . .
H2A H 0.3848 0.6528 0.5621 0.025 Uiso 1 1 calc R . . . .
H2B H 0.4133 0.4792 0.6384 0.025 Uiso 1 1 calc R . . . .
C3 C 0.33033(10) 0.3801(6) 0.54611(15) 0.0275(6) Uani 1 1 d . . . . .
H3A H 0.3021 0.4330 0.4902 0.033 Uiso 1 1 calc R . . . .
H3B H 0.3305 0.1929 0.5478 0.033 Uiso 1 1 calc R . . . .
C5 C 0.34046(12) 0.3307(6) 0.67066(16) 0.0336(6) Uani 1 1 d . . . . .
H5A H 0.3218 0.1641 0.6556 0.040 Uiso 1 1 calc R . . . .
H5B H 0.3802 0.3005 0.6985 0.040 Uiso 1 1 calc R . . . .
C6 C 0.33559(13) 0.4623(6) 0.72685(17) 0.0382(7) Uani 1 1 d . . . . .
H6A H 0.3550 0.6273 0.7431 0.046 Uiso 1 1 calc R . . . .
H6B H 0.2959 0.4951 0.6990 0.046 Uiso 1 1 calc R . . . .
C4 C 0.31433(12) 0.4874(6) 0.59426(17) 0.0343(7) Uani 1 1 d . . . . .
H4A H 0.3271 0.6651 0.6090 0.041 Uiso 1 1 calc R . . . .
H4B H 0.2734 0.4864 0.5605 0.041 Uiso 1 1 calc R . . . .
O9A O 0.5000 0.9161(6) 0.7500 0.0351(10) Uani 0.788(6) 2 d S T P A 1
H9A H 0.5232 1.0091 0.7915 0.053 Uiso 0.394(3) 1 d R . . A 1
O9B O 0.4444(9) 0.949(3) 0.7365(10) 0.0351(10) Uani 0.106(3) 1 d . . . A 2
H9BA H 0.4614 1.0708 0.7708 0.053 Uiso 0.0530(15) 1 d R . . A 2
H9BB H 0.4538 0.9494 0.7077 0.053 Uiso 0.0530(15) 1 d R . . A 2

loop_
_atom_site_aniso_label
_atom_site_aniso_U_11
_atom_site_aniso_U_22
_atom_site_aniso_U_33
_atom_site_aniso_U_23
_atom_site_aniso_U_13
_atom_site_aniso_U_12
Ca1 0.0212(3) 0.0152(3) 0.0218(3) -0.0014(3) 0.0172(3) -0.0005(3)
P2 0.0183(3) 0.0144(3) 0.0187(3) -0.0023(2) 0.0133(3) -0.0020(2)
P1 0.0180(3) 0.0219(3) 0.0163(3) 0.0002(2) 0.0113(3) -0.0001(3)
O7 0.0321(10) 0.0154(8) 0.0270(9) 0.0037(7) 0.0233(8) 0.0020(7)
O6 0.0320(9) 0.0181(9) 0.0359(10) 0.0001(7) 0.0276(9) -0.0020(7)
O4 0.0196(8) 0.0216(9) 0.0269(9) -0.0060(7) 0.0160(7) -0.0013(7)
O3 0.0246(9) 0.0303(10) 0.0229(9) 0.0052(7) 0.0141(8) 0.0048(8)
O1 0.0259(9) 0.0331(10) 0.0210(9) -0.0003(7) 0.0168(8) 0.0022(8)
O5 0.0307(10) 0.0299(10) 0.0223(9) -0.0054(7) 0.0155(8) 0.0007(8)
O2 0.0250(9) 0.0302(10) 0.0308(10) -0.0090(8) 0.0184(8) -0.0080(8)
O8 0.0330(12) 0.0574(15) 0.0392(12) 0.0079(11) 0.0142(10) -0.0074(11)
N1 0.0264(11) 0.0505(15) 0.0288(12) -0.0081(11) 0.0196(10) -0.0041(11)
C1 0.0204(11) 0.0131(11) 0.0186(11) 0.0018(9) 0.0149(10) 0.0002(9)
C2 0.0253(13) 0.0198(13) 0.0264(13) -0.0022(10) 0.0206(11) -0.0010(10)
C3 0.0242(13) 0.0368(15) 0.0262(13) -0.0035(12) 0.0185(12) -0.0029(11)
C5 0.0349(15) 0.0416(17) 0.0348(15) -0.0046(13) 0.0273(13) -0.0035(13)
C6 0.0377(16) 0.0486(18) 0.0371(16) -0.0028(14) 0.0281(14) 0.0035(14)
C4 0.0275(14) 0.0468(18) 0.0384(15) -0.0042(13) 0.0258(13) 0.0001(13)
O9A 0.063(2) 0.0165(16) 0.0217(16) 0.000 0.0257(17) 0.000
O9B 0.063(2) 0.0165(16) 0.0217(16) 0.000 0.0257(17) 0.000

loop_
_atom_type_symbol
_atom_type_description
_atom_type_scat_dispersion_real
_atom_type_scat_dispersion_imag
_atom_type_scat_source
C C 0.0033 0.0016 'International Tables Vol C Tables 4.2.6.8 and 6.1.1.4'
H H 0.0000 0.0000 'International Tables Vol C Tables 4.2.6.8 and 6.1.1.4'
Ca Ca 0.2262 0.3064 'International Tables Vol C Tables 4.2.6.8 and 6.1.1.4'
N N 0.0061 0.0033 'International Tables Vol C Tables 4.2.6.8 and 6.1.1.4'
O O 0.0106 0.0060 'International Tables Vol C Tables 4.2.6.8 and 6.1.1.4'
P P 0.1023 0.0942 'International Tables Vol C Tables 4.2.6.8 and 6.1.1.4'

loop_
_geom_angle_atom_site_label_1
_geom_angle_atom_site_label_2
_geom_angle_atom_site_label_3
_geom_angle
_geom_angle_site_symmetry_1
_geom_angle_site_symmetry_3
_geom_angle_publ_flag
O6 Ca1 O6 180.00(8) 1_545 5_666 ?
O4 Ca1 O6 82.83(6) . 1_545 ?
O4 Ca1 O6 97.17(6) . 5_666 ?
O4 Ca1 O6 82.83(6) 5_656 5_666 ?
O4 Ca1 O6 97.17(6) 5_656 1_545 ?
O4 Ca1 O4 180.0 . 5_656 ?
O4 Ca1 O1 97.18(6) . 5_656 ?
O4 Ca1 O1 97.18(6) 5_656 . ?
O4 Ca1 O1 82.82(6) 5_656 5_656 ?
O4 Ca1 O1 82.82(6) . . ?
O1 Ca1 O6 94.08(6) . 5_666 ?
O1 Ca1 O6 85.92(6) 5_656 5_666 ?
O1 Ca1 O6 94.08(6) 5_656 1_545 ?
O1 Ca1 O6 85.92(6) . 1_545 ?
O1 Ca1 O1 180.0 . 5_656 ?
O6 P2 O4 117.04(10) . . ?
O6 P2 O5 111.20(10) . . ?
O6 P2 C1 109.01(10) . . ?
O4 P2 O5 105.28(10) . . ?
O4 P2 C1 108.80(10) . . ?
O5 P2 C1 104.78(10) . . ?
O3 P1 O2 107.16(10) . . ?
O3 P1 C1 108.20(10) . . ?
O1 P1 O3 116.58(10) . . ?
O1 P1 O2 108.93(10) . . ?
O1 P1 C1 110.00(10) . . ?
O2 P1 C1 105.36(10) . . ?
C1 O7 H7 109.5 . . ?
P2 O6 Ca1 145.61(10) . 1_565 ?
P2 O4 Ca1 131.90(9) . . ?
P1 O1 Ca1 137.50(10) . . ?
P2 O5 H5 109.5 . . ?
P1 O2 H2 109.5 . . ?
H8A O8 H8B 109.5 . . ?
H1A N1 H1B 109.5 . . ?
H1A N1 H1C 109.5 . . ?
H1B N1 H1C 109.5 . . ?
C6 N1 H1A 109.5 . . ?
C6 N1 H1B 109.5 . . ?
C6 N1 H1C 109.5 . . ?
P1 C1 P2 110.10(12) . . ?
O7 C1 P2 106.98(15) . . ?
O7 C1 P1 109.51(15) . . ?
O7 C1 C2 106.11(18) . . ?
C2 C1 P2 110.64(16) . . ?
C2 C1 P1 113.24(16) . . ?
C1 C2 H2A 108.1 . . ?
C1 C2 H2B 108.1 . . ?
C1 C2 C3 116.9(2) . . ?
H2A C2 H2B 107.3 . . ?
C3 C2 H2A 108.1 . . ?
C3 C2 H2B 108.1 . . ?
C2 C3 H3A 109.4 . . ?
C2 C3 H3B 109.4 . . ?
H3A C3 H3B 108.0 . . ?
C4 C3 C2 111.3(2) . . ?
C4 C3 H3A 109.4 . . ?
C4 C3 H3B 109.4 . . ?
H5A C5 H5B 107.8 . . ?
C6 C5 H5A 109.0 . . ?
C6 C5 H5B 109.0 . . ?
C6 C5 C4 112.8(2) . . ?
C4 C5 H5A 109.0 . . ?
C4 C5 H5B 109.0 . . ?
N1 C6 C5 111.4(2) . . ?
N1 C6 H6A 109.3 . . ?
N1 C6 H6B 109.3 . . ?
C5 C6 H6A 109.3 . . ?
C5 C6 H6B 109.3 . . ?
H6A C6 H6B 108.0 . . ?
C3 C4 H4A 109.2 . . ?
C3 C4 H4B 109.2 . . ?
C5 C4 C3 112.2(2) . . ?
C5 C4 H4A 109.2 . . ?
C5 C4 H4B 109.2 . . ?
H4A C4 H4B 107.9 . . ?
H9BA O9B H9BB 109.5 . . ?

loop_
_geom_bond_atom_site_label_1
_geom_bond_atom_site_label_2
_geom_bond_distance
_geom_bond_site_symmetry_2
_geom_bond_publ_flag
Ca1 O6 2.3463(16) 5_666 ?
Ca1 O6 2.3463(16) 1_545 ?
Ca1 O4 2.2970(16) . ?
Ca1 O4 2.2970(16) 5_656 ?
Ca1 O1 2.3166(17) 5_656 ?
Ca1 O1 2.3166(17) . ?
P2 O6 1.4967(17) . ?
P2 O4 1.4971(17) . ?
P2 O5 1.5798(17) . ?
P2 C1 1.852(2) . ?
P1 O3 1.5055(18) . ?
P1 O1 1.4945(18) . ?
P1 O2 1.5885(18) . ?
P1 C1 1.848(2) . ?
O7 H7 0.8200 . ?
O7 C1 1.438(3) . ?
O6 Ca1 2.3463(16) 1_565 ?
O5 H5 0.8200 . ?
O2 H2 0.8200 . ?
O8 H8A 0.8493 . ?
O8 H8B 0.8506 . ?
N1 H1A 0.8900 . ?
N1 H1B 0.8900 . ?
N1 H1C 0.8900 . ?
N1 C6 1.481(4) . ?
C1 C2 1.528(3) . ?
C2 H2A 0.9700 . ?
C2 H2B 0.9700 . ?
C2 C3 1.530(3) . ?
C3 H3A 0.9700 . ?
C3 H3B 0.9700 . ?
C3 C4 1.529(4) . ?
C5 H5A 0.9700 . ?
C5 H5B 0.9700 . ?
C5 C6 1.494(4) . ?
C5 C4 1.528(4) . ?
C6 H6A 0.9700 . ?
C6 H6B 0.9700 . ?
C4 H4A 0.9700 . ?
C4 H4B 0.9700 . ?
O9A H9A 0.8501 . ?
O9B H9BA 0.8502 . ?
O9B H9BB 0.8498 . ?

loop_
_geom_hbond_atom_site_label_D
_geom_hbond_atom_site_label_H
_geom_hbond_atom_site_label_A
_geom_hbond_distance_DH
_geom_hbond_distance_HA
_geom_hbond_distance_DA
_geom_hbond_angle_DHA
_geom_hbond_site_symmetry_A
O7 H7 O6 0.82 1.86 2.678(2) 171.4 1_545
O5 H5 O9A 0.82 1.91 2.687(3) 156.6 .
O5 H5 O9B 0.82 1.90 2.552(16) 136.0 2_656
O2 H2 O3 0.82 2.11 2.897(3) 161.6 1_545
O8 H8A O3 0.85 1.91 2.697(3) 154.0 .
O8 H8B O8 0.85 2.26 3.067(3) 158.7 4
N1 H1A O8 0.89 2.05 2.818(3) 143.7 7_556
N1 H1B O3 0.89 1.97 2.843(3) 164.9 6_566
N1 H1B O1 0.89 2.81 3.461(3) 131.5 6_566
N1 H1C O4 0.89 1.91 2.776(3) 165.4 2_656
C2 H2A O7 0.97 2.45 3.295(3) 145.4 1_565
C5 H5B O5 0.97 2.64 3.453(3) 141.3 2_656
C5 H5B O9B 0.97 2.41 3.218(19) 140.1 1_545
O9B H9BA O7 0.85 2.64 3.216(18) 126.3 2_666
O9B H9BA O4 0.85 2.78 3.487(17) 142.1 2_666
O9B H9BA O5 0.85 2.36 3.142(16) 152.8 2_666
O9B H9BB O7 0.85 2.16 2.904(17) 145.9 1_565
O9B H9BB O9B 0.85 2.54 3.11(4) 124.4 2_656
